data_7703548
loop_
_publ_author_name
'Yan, Xinlong'
'Dong, Qing'
'Li, Ying'
'Meng, Lizhen'
'Hao, Zhiqiang'
'Han, Zhangang'
'Lu, Guo-Liang'
'Lin, Jin'

_publ_section_title
;
 Aerobic oxidation of primary benzylic amines to amides and nitriles
 catalyzed by ruthenium carbonyl clusters carrying N,O-bidentate ligands.
;
_journal_issue 11
_journal_name_full 'Dalton transactions (Cambridge, England : 2003)'
_journal_page_first 3480
_journal_page_last 3487
_journal_paper_doi 10.1039/d0dt00045k
_journal_volume 49
_journal_year 2020
_chemical_formula_sum 'C32 H16 Br4 N2 O10 Ru3'
_chemical_formula_weight 1211.32
_space_group_IT_number 15
_space_group_name_Hall '-C 2yc'
_space_group_name_H-M_alt 'C 1 2/c 1'
_symmetry_cell_setting monoclinic
_symmetry_space_group_name_H-M 'C 1 2/c 1'
_atom_sites_solution_hydrogens geom
_atom_sites_solution_primary direct
_atom_sites_solution_secondary difmap
_audit_creation_method SHELXL-97
_audit_update_record
;
2017-06-28 deposited with the CCDC.	2020-02-18 downloaded from the CCDC.
;
_cell_angle_alpha 90.00
_cell_angle_beta 103.851(3)
_cell_angle_gamma 90.00
_cell_formula_units_Z 4
_cell_length_a 11.6950(9)
_cell_length_b 16.4637(14)
_cell_length_c 19.9029(16)
_cell_measurement_reflns_used 2859
_cell_measurement_temperature 298(2)
_cell_measurement_theta_max 26.492
_cell_measurement_theta_min 2.601
_cell_volume 3720.7(5)
_computing_cell_refinement 'Bruker SMART'
_computing_data_collection 'Bruker SMART'
_computing_data_reduction 'Bruker SAINT'
_computing_molecular_graphics 'Bruker SHELXTL'
_computing_publication_material 'Bruker SHELXTL'
_computing_structure_refinement 'SHELXL-97 (Sheldrick, 1997)'
_computing_structure_solution 'SHELXS-97 (Sheldrick, 1990)'
_diffrn_ambient_temperature 298(2)
_diffrn_measured_fraction_theta_full 0.997
_diffrn_measured_fraction_theta_max 0.997
_diffrn_measurement_device_type 'CCD area detector'
_diffrn_measurement_method 'phi and omega scans'
_diffrn_radiation_monochromator graphite
_diffrn_radiation_source 'fine-focus sealed tube'
_diffrn_radiation_type MoK\a
_diffrn_radiation_wavelength 0.71073
_diffrn_reflns_av_R_equivalents 0.0437
_diffrn_reflns_av_sigmaI/netI 0.0519
_diffrn_reflns_limit_h_max 13
_diffrn_reflns_limit_h_min -12
_diffrn_reflns_limit_k_max 19
_diffrn_reflns_limit_k_min -19
_diffrn_reflns_limit_l_max 23
_diffrn_reflns_limit_l_min -23
_diffrn_reflns_number 9115
_diffrn_reflns_theta_full 25.02
_diffrn_reflns_theta_max 25.02
_diffrn_reflns_theta_min 2.47
_exptl_absorpt_coefficient_mu 5.554
_exptl_absorpt_correction_T_max 0.5554
_exptl_absorpt_correction_T_min 0.3155
_exptl_absorpt_correction_type multi-scan
_exptl_absorpt_process_details sadabs
_exptl_crystal_colour yellow
_exptl_crystal_density_diffrn 2.162
_exptl_crystal_density_meas ?
_exptl_crystal_density_method 'not measured'
_exptl_crystal_description block
_exptl_crystal_F_000 2296
_exptl_crystal_size_max 0.27
_exptl_crystal_size_mid 0.23
_exptl_crystal_size_min 0.12
_refine_diff_density_max 0.856
_refine_diff_density_min -0.783
_refine_diff_density_rms 0.109
_refine_ls_extinction_method none
_refine_ls_goodness_of_fit_ref 1.044
_refine_ls_hydrogen_treatment mixed
_refine_ls_matrix_type full
_refine_ls_number_parameters 231
_refine_ls_number_reflns 3259
_refine_ls_number_restraints 0
_refine_ls_restrained_S_all 1.044
_refine_ls_R_factor_all 0.0592
_refine_ls_R_factor_gt 0.0354
_refine_ls_shift/su_max 0.000
_refine_ls_shift/su_mean 0.000
_refine_ls_structure_factor_coef Fsqd
_refine_ls_weighting_details 'calc w=1/[\s^2^(Fo^2^)+(0.0340P)^2^+0.0000P] where P=(Fo^2^+2Fc^2^)/3'
_refine_ls_weighting_scheme calc
_refine_ls_wR_factor_gt 0.0731
_refine_ls_wR_factor_ref 0.0797
_reflns_number_gt 2421
_reflns_number_total 3259
_reflns_threshold_expression >2sigma(I)
_cod_data_source_file d0dt00045k2.cif
_cod_data_source_block 170625e
_cod_depositor_comments
;
The following automatic conversions were performed:

data item '_symmetry_cell_setting' value 'Monoclinic' was changed to
'monoclinic' in accordance with the
/home/data/users/saulius/crontab/automatic-downloads/rss-feeds/RSC/lib/dictionaries/cif_core.dic
dictionary named 'cif_core.dic' version 2.4.2 last updated on
2011-04-26.

data item '_exptl_crystal_density_meas' value 'none' was changed to
'?' -- the value is perceived as not measured.

Automatic conversion script
Id: cif_fix_values 7556 2019-12-06 15:28:31Z antanas 

 Adding full bibliography for 7703547--7703549.cif.
;
_cod_original_sg_symbol_H-M C2/c
_cod_database_code 7703548

loop_
_symmetry_equiv_pos_as_xyz
'x, y, z'
'-x, y, -z+1/2'
'x+1/2, y+1/2, z'
'-x+1/2, y+1/2, -z+1/2'
'-x, -y, -z'
'x, -y, z-1/2'
'-x+1/2, -y+1/2, -z'
'x+1/2, -y+1/2, z-1/2'

loop_
_atom_site_label
_atom_site_type_symbol
_atom_site_fract_x
_atom_site_fract_y
_atom_site_fract_z
_atom_site_U_iso_or_equiv
_atom_site_adp_type
_atom_site_occupancy
_atom_site_symmetry_multiplicity
_atom_site_calc_flag
_atom_site_refinement_flags
_atom_site_disorder_assembly
_atom_site_disorder_group
Ru1 Ru -0.01891(3) 0.14885(2) 0.323188(19) 0.02735(13) Uani 1 1 d . . .
Ru2 Ru 0.0000 0.28831(3) 0.2500 0.03303(17) Uani 1 2 d S . .
Br1 Br -0.17823(7) 0.01358(4) 0.41672(4) 0.0782(3) Uani 1 1 d . . .
Br2 Br 0.63852(5) 0.15494(4) 0.49259(3) 0.0612(2) Uani 1 1 d . . .
N1 N 0.0076(4) 0.0160(2) 0.35222(19) 0.0300(9) Uani 1 1 d . . .
O1 O 0.1143(3) 0.11194(17) 0.27708(15) 0.0276(7) Uani 1 1 d . . .
O2 O -0.2355(4) 0.2166(2) 0.3571(2) 0.0608(12) Uani 1 1 d . . .
O3 O 0.1206(4) 0.2200(3) 0.4556(2) 0.0726(14) Uani 1 1 d . . .
O4 O 0.2659(4) 0.2702(3) 0.3110(3) 0.0842(16) Uani 1 1 d . . .
O5 O 0.0253(5) 0.4068(3) 0.1364(2) 0.0913(17) Uani 1 1 d . . .
C1 C -0.0531(5) -0.0321(3) 0.3859(3) 0.0401(13) Uani 1 1 d . . .
C2 C -0.0299(6) -0.1139(3) 0.3983(3) 0.0495(15) Uani 1 1 d . . .
H2 H -0.0744 -0.1453 0.4214 0.059 Uiso 1 1 calc R . .
C3 C 0.0614(6) -0.1466(3) 0.3751(3) 0.0568(16) Uani 1 1 d . . .
H3 H 0.0791 -0.2015 0.3821 0.068 Uiso 1 1 calc R . .
C4 C 0.1262(5) -0.0995(3) 0.3421(3) 0.0457(15) Uani 1 1 d . . .
H4 H 0.1886 -0.1216 0.3268 0.055 Uiso 1 1 calc R . .
C5 C 0.0974(4) -0.0173(3) 0.3315(2) 0.0315(12) Uani 1 1 d . . .
C6 C 0.1725(4) 0.0382(3) 0.2989(2) 0.0295(11) Uani 1 1 d . . .
H6 H 0.1880 0.0107 0.2583 0.035 Uiso 1 1 calc R . .
C7 C 0.2904(4) 0.0594(3) 0.3479(3) 0.0311(12) Uani 1 1 d . . .
C8 C 0.3819(5) 0.0855(3) 0.3214(3) 0.0418(13) Uani 1 1 d . . .
H8 H 0.3738 0.0842 0.2738 0.050 Uiso 1 1 calc R . .
C9 C 0.4858(5) 0.1136(3) 0.3635(3) 0.0444(14) Uani 1 1 d . . .
H9 H 0.5471 0.1310 0.3447 0.053 Uiso 1 1 calc R . .
C10 C 0.4964(4) 0.1154(3) 0.4330(3) 0.0372(12) Uani 1 1 d . . .
C11 C 0.4084(5) 0.0895(3) 0.4616(3) 0.0471(14) Uani 1 1 d . . .
H11 H 0.4180 0.0906 0.5093 0.057 Uiso 1 1 calc R . .
C12 C 0.3042(5) 0.0613(3) 0.4189(3) 0.0406(13) Uani 1 1 d . . .
H12 H 0.2435 0.0437 0.4381 0.049 Uiso 1 1 calc R . .
C13 C -0.1512(5) 0.1886(3) 0.3461(3) 0.0353(13) Uani 1 1 d . . .
C14 C 0.0682(5) 0.1916(3) 0.4046(3) 0.0431(14) Uani 1 1 d . . .
C15 C 0.1674(6) 0.2746(3) 0.2884(3) 0.0504(15) Uani 1 1 d . . .
C16 C 0.0166(5) 0.3631(3) 0.1791(3) 0.0503(16) Uani 1 1 d . . .

loop_
_atom_site_aniso_label
_atom_site_aniso_U_11
_atom_site_aniso_U_22
_atom_site_aniso_U_33
_atom_site_aniso_U_23
_atom_site_aniso_U_13
_atom_site_aniso_U_12
Ru1 0.0333(3) 0.0222(2) 0.0265(2) -0.00041(17) 0.00716(17) 0.00210(19)
Ru2 0.0422(4) 0.0199(3) 0.0366(4) 0.000 0.0086(3) 0.000
Br1 0.0871(6) 0.0640(4) 0.1060(6) 0.0309(4) 0.0675(5) 0.0172(4)
Br2 0.0450(4) 0.0755(4) 0.0560(4) 0.0011(3) -0.0016(3) -0.0178(4)
N1 0.035(3) 0.025(2) 0.029(2) 0.0050(17) 0.0061(19) 0.002(2)
O1 0.0307(19) 0.0237(15) 0.0269(18) 0.0016(14) 0.0042(14) 0.0028(15)
O2 0.059(3) 0.054(2) 0.081(3) 0.000(2) 0.039(3) 0.017(2)
O3 0.084(4) 0.075(3) 0.046(3) -0.023(2) -0.008(2) 0.001(3)
O4 0.052(3) 0.062(3) 0.125(4) -0.019(3) -0.006(3) -0.011(3)
O5 0.148(5) 0.065(3) 0.061(3) 0.017(3) 0.026(3) -0.031(3)
C1 0.038(3) 0.042(3) 0.038(3) 0.008(3) 0.006(3) 0.002(3)
C2 0.055(4) 0.034(3) 0.060(4) 0.013(3) 0.013(3) -0.014(3)
C3 0.059(4) 0.027(3) 0.083(5) 0.007(3) 0.015(4) 0.000(3)
C4 0.044(4) 0.024(3) 0.070(4) 0.003(3) 0.016(3) 0.007(3)
C5 0.030(3) 0.028(3) 0.033(3) -0.002(2) 0.000(2) -0.001(2)
C6 0.031(3) 0.027(2) 0.029(3) -0.003(2) 0.005(2) 0.004(2)
C7 0.031(3) 0.023(2) 0.039(3) 0.008(2) 0.008(2) 0.007(2)
C8 0.042(4) 0.047(3) 0.037(3) 0.005(3) 0.012(3) 0.001(3)
C9 0.035(3) 0.050(3) 0.048(4) 0.008(3) 0.010(3) -0.002(3)
C10 0.028(3) 0.035(3) 0.046(3) 0.004(3) 0.003(2) 0.000(3)
C11 0.044(4) 0.064(4) 0.029(3) 0.005(3) 0.001(3) -0.004(3)
C12 0.036(3) 0.051(3) 0.036(3) 0.002(3) 0.013(3) -0.007(3)
C13 0.047(4) 0.030(3) 0.029(3) 0.001(2) 0.009(3) -0.001(3)
C14 0.049(4) 0.039(3) 0.039(4) -0.002(3) 0.007(3) 0.008(3)
C15 0.054(4) 0.033(3) 0.059(4) -0.009(3) 0.003(3) -0.007(3)
C16 0.070(4) 0.033(3) 0.047(4) -0.006(3) 0.013(3) -0.013(3)

loop_
_atom_type_symbol
_atom_type_description
_atom_type_scat_dispersion_real
_atom_type_scat_dispersion_imag
_atom_type_scat_source
C C 0.0033 0.0016 'International Tables Vol C Tables 4.2.6.8 and 6.1.1.4'
H H 0.0000 0.0000 'International Tables Vol C Tables 4.2.6.8 and 6.1.1.4'
N N 0.0061 0.0033 'International Tables Vol C Tables 4.2.6.8 and 6.1.1.4'
O O 0.0106 0.0060 'International Tables Vol C Tables 4.2.6.8 and 6.1.1.4'
Br Br -0.2901 2.4595 'International Tables Vol C Tables 4.2.6.8 and 6.1.1.4'
Ru Ru -1.2594 0.8363 'International Tables Vol C Tables 4.2.6.8 and 6.1.1.4'

loop_
_geom_angle_atom_site_label_1
_geom_angle_atom_site_label_2
_geom_angle_atom_site_label_3
_geom_angle
_geom_angle_site_symmetry_1
_geom_angle_site_symmetry_3
_geom_angle_publ_flag
C14 Ru1 C13 88.1(2) . . ?
C14 Ru1 O1 100.66(19) . . ?
C13 Ru1 O1 168.33(17) . . ?
C14 Ru1 O1 173.14(18) . 2 ?
C13 Ru1 O1 92.92(18) . 2 ?
O1 Ru1 O1 77.47(14) . 2 ?
C14 Ru1 N1 97.56(19) . . ?
C13 Ru1 N1 110.67(18) . . ?
O1 Ru1 N1 76.06(13) . . ?
O1 Ru1 N1 88.42(13) 2 . ?
C14 Ru1 Ru2 92.84(16) . . ?
C13 Ru1 Ru2 90.77(15) . . ?
O1 Ru1 Ru2 81.19(8) . . ?
O1 Ru1 Ru2 80.37(8) 2 . ?
N1 Ru1 Ru2 156.35(10) . . ?
C14 Ru1 Ru1 131.79(17) . 2 ?
C13 Ru1 Ru1 124.15(15) . 2 ?
O1 Ru1 Ru1 44.20(8) . 2 ?
O1 Ru1 Ru1 42.93(8) 2 2 ?
N1 Ru1 Ru1 101.62(10) . 2 ?
Ru2 Ru1 Ru1 56.411(10) . 2 ?
C16 Ru2 C16 100.1(3) 2 . ?
C16 Ru2 C15 95.4(3) 2 2 ?
C16 Ru2 C15 93.2(2) . 2 ?
C16 Ru2 C15 93.2(2) 2 . ?
C16 Ru2 C15 95.4(3) . . ?
C15 Ru2 C15 166.6(3) 2 . ?
C16 Ru2 Ru1 163.52(16) 2 2 ?
C16 Ru2 Ru1 96.36(16) . 2 ?
C15 Ru2 Ru1 84.00(17) 2 2 ?
C15 Ru2 Ru1 84.83(16) . 2 ?
C16 Ru2 Ru1 96.36(16) 2 . ?
C16 Ru2 Ru1 163.52(16) . . ?
C15 Ru2 Ru1 84.83(16) 2 . ?
C15 Ru2 Ru1 84.00(17) . . ?
Ru1 Ru2 Ru1 67.18(2) 2 . ?
C5 N1 C1 117.4(4) . . ?
C5 N1 Ru1 112.8(3) . . ?
C1 N1 Ru1 129.8(3) . . ?
C6 O1 Ru1 118.2(3) . . ?
C6 O1 Ru1 129.9(3) . 2 ?
Ru1 O1 Ru1 92.87(12) . 2 ?
N1 C1 C2 123.9(5) . . ?
N1 C1 Br1 118.3(4) . . ?
C2 C1 Br1 117.9(4) . . ?
C3 C2 C1 117.3(5) . . ?
C3 C2 H2 121.4 . . ?
C1 C2 H2 121.4 . . ?
C4 C3 C2 120.5(5) . . ?
C4 C3 H3 119.8 . . ?
C2 C3 H3 119.8 . . ?
C3 C4 C5 118.9(5) . . ?
C3 C4 H4 120.5 . . ?
C5 C4 H4 120.5 . . ?
N1 C5 C4 122.0(5) . . ?
N1 C5 C6 117.6(4) . . ?
C4 C5 C6 120.3(5) . . ?
O1 C6 C5 111.4(4) . . ?
O1 C6 C7 107.2(3) . . ?
C5 C6 C7 113.1(4) . . ?
O1 C6 H6 108.3 . . ?
C5 C6 H6 108.3 . . ?
C7 C6 H6 108.3 . . ?
C8 C7 C12 118.4(5) . . ?
C8 C7 C6 119.7(5) . . ?
C12 C7 C6 121.6(4) . . ?
C7 C8 C9 121.8(5) . . ?
C7 C8 H8 119.1 . . ?
C9 C8 H8 119.1 . . ?
C10 C9 C8 118.5(5) . . ?
C10 C9 H9 120.7 . . ?
C8 C9 H9 120.7 . . ?
C11 C10 C9 121.7(5) . . ?
C11 C10 Br2 118.7(4) . . ?
C9 C10 Br2 119.6(4) . . ?
C10 C11 C12 119.4(5) . . ?
C10 C11 H11 120.3 . . ?
C12 C11 H11 120.3 . . ?
C7 C12 C11 120.2(5) . . ?
C7 C12 H12 119.9 . . ?
C11 C12 H12 119.9 . . ?
O2 C13 Ru1 175.9(4) . . ?
O3 C14 Ru1 178.1(5) . . ?
O4 C15 Ru2 176.9(5) . . ?
O5 C16 Ru2 179.0(6) . . ?

loop_
_geom_bond_atom_site_label_1
_geom_bond_atom_site_label_2
_geom_bond_distance
_geom_bond_site_symmetry_2
_geom_bond_publ_flag
Ru1 C14 1.835(6) . ?
Ru1 C13 1.836(6) . ?
Ru1 O1 2.080(3) . ?
Ru1 O1 2.129(3) 2 ?
Ru1 N1 2.264(4) . ?
Ru1 Ru2 2.7562(6) . ?
Ru1 Ru1 3.0496(8) 2 ?
Ru2 C16 1.918(6) 2 ?
Ru2 C16 1.918(6) . ?
Ru2 C15 1.936(7) 2 ?
Ru2 C15 1.936(7) . ?
Ru2 Ru1 2.7562(6) 2 ?
Br1 C1 1.874(5) . ?
Br2 C10 1.910(5) . ?
N1 C5 1.335(6) . ?
N1 C1 1.345(6) . ?
O1 C6 1.409(5) . ?
O1 Ru1 2.129(3) 2 ?
O2 C13 1.155(6) . ?
O3 C14 1.152(6) . ?
O4 C15 1.135(7) . ?
O5 C16 1.135(6) . ?
C1 C2 1.383(7) . ?
C2 C3 1.371(8) . ?
C2 H2 0.9300 . ?
C3 C4 1.359(7) . ?
C3 H3 0.9300 . ?
C4 C5 1.398(6) . ?
C4 H4 0.9300 . ?
C5 C6 1.517(7) . ?
C6 C7 1.527(7) . ?
C6 H6 0.9800 . ?
C7 C8 1.370(7) . ?
C7 C12 1.384(6) . ?
C8 C9 1.380(7) . ?
C8 H8 0.9300 . ?
C9 C10 1.359(7) . ?
C9 H9 0.9300 . ?
C10 C11 1.358(7) . ?
C11 C12 1.387(7) . ?
C11 H11 0.9300 . ?
C12 H12 0.9300 . ?

loop_
_geom_torsion_atom_site_label_1
_geom_torsion_atom_site_label_2
_geom_torsion_atom_site_label_3
_geom_torsion_atom_site_label_4
_geom_torsion
_geom_torsion_site_symmetry_1
_geom_torsion_site_symmetry_2
_geom_torsion_site_symmetry_3
_geom_torsion_site_symmetry_4
_geom_torsion_publ_flag
C14 Ru1 Ru2 C16 -39.3(3) . . . 2 ?
C13 Ru1 Ru2 C16 48.9(2) . . . 2 ?
O1 Ru1 Ru2 C16 -139.6(2) . . . 2 ?
O1 Ru1 Ru2 C16 141.7(2) 2 . . 2 ?
N1 Ru1 Ru2 C16 -155.5(3) . . . 2 ?
Ru1 Ru1 Ru2 C16 -179.44(19) 2 . . 2 ?
C14 Ru1 Ru2 C16 142.1(7) . . . . ?
C13 Ru1 Ru2 C16 -129.7(7) . . . . ?
O1 Ru1 Ru2 C16 41.8(7) . . . . ?
O1 Ru1 Ru2 C16 -36.9(7) 2 . . . ?
N1 Ru1 Ru2 C16 25.9(7) . . . . ?
Ru1 Ru1 Ru2 C16 1.9(6) 2 . . . ?
C14 Ru1 Ru2 C15 -134.2(2) . . . 2 ?
C13 Ru1 Ru2 C15 -46.0(2) . . . 2 ?
O1 Ru1 Ru2 C15 125.5(2) . . . 2 ?
O1 Ru1 Ru2 C15 46.8(2) 2 . . 2 ?
N1 Ru1 Ru2 C15 109.6(3) . . . 2 ?
Ru1 Ru1 Ru2 C15 85.65(18) 2 . . 2 ?
C14 Ru1 Ru2 C15 53.3(2) . . . . ?
C13 Ru1 Ru2 C15 141.4(2) . . . . ?
O1 Ru1 Ru2 C15 -47.07(19) . . . . ?
O1 Ru1 Ru2 C15 -125.74(19) 2 . . . ?
N1 Ru1 Ru2 C15 -62.9(3) . . . . ?
Ru1 Ru1 Ru2 C15 -86.90(17) 2 . . . ?
C14 Ru1 Ru2 Ru1 140.18(17) . . . 2 ?
C13 Ru1 Ru2 Ru1 -131.68(16) . . . 2 ?
O1 Ru1 Ru2 Ru1 39.83(8) . . . 2 ?
O1 Ru1 Ru2 Ru1 -38.84(8) 2 . . 2 ?
N1 Ru1 Ru2 Ru1 24.0(3) . . . 2 ?
C14 Ru1 N1 C5 -94.2(4) . . . . ?
C13 Ru1 N1 C5 174.9(3) . . . . ?
O1 Ru1 N1 C5 4.9(3) . . . . ?
O1 Ru1 N1 C5 82.4(3) 2 . . . ?
Ru2 Ru1 N1 C5 21.1(5) . . . . ?
Ru1 Ru1 N1 C5 41.3(3) 2 . . . ?
C14 Ru1 N1 C1 86.2(5) . . . . ?
C13 Ru1 N1 C1 -4.6(5) . . . . ?
O1 Ru1 N1 C1 -174.6(5) . . . . ?
O1 Ru1 N1 C1 -97.2(4) 2 . . . ?
Ru2 Ru1 N1 C1 -158.5(3) . . . . ?
Ru1 Ru1 N1 C1 -138.3(4) 2 . . . ?
C14 Ru1 O1 C6 79.7(3) . . . . ?
C13 Ru1 O1 C6 -142.1(8) . . . . ?
O1 Ru1 O1 C6 -107.0(3) 2 . . . ?
N1 Ru1 O1 C6 -15.5(3) . . . . ?
Ru2 Ru1 O1 C6 171.0(3) . . . . ?
Ru1 Ru1 O1 C6 -139.1(3) 2 . . . ?
C14 Ru1 O1 Ru1 -141.18(18) . . . 2 ?
C13 Ru1 O1 Ru1 -3.0(9) . . . 2 ?
O1 Ru1 O1 Ru1 32.08(14) 2 . . 2 ?
N1 Ru1 O1 Ru1 123.58(14) . . . 2 ?
Ru2 Ru1 O1 Ru1 -49.94(7) . . . 2 ?
C5 N1 C1 C2 -1.9(8) . . . . ?
Ru1 N1 C1 C2 177.6(4) . . . . ?
C5 N1 C1 Br1 179.1(3) . . . . ?
Ru1 N1 C1 Br1 -1.3(6) . . . . ?
N1 C1 C2 C3 0.6(9) . . . . ?
Br1 C1 C2 C3 179.6(5) . . . . ?
C1 C2 C3 C4 0.7(9) . . . . ?
C2 C3 C4 C5 -0.7(9) . . . . ?
C1 N1 C5 C4 1.9(7) . . . . ?
Ru1 N1 C5 C4 -177.7(4) . . . . ?
C1 N1 C5 C6 -175.0(4) . . . . ?
Ru1 N1 C5 C6 5.4(5) . . . . ?
C3 C4 C5 N1 -0.7(8) . . . . ?
C3 C4 C5 C6 176.1(5) . . . . ?
Ru1 O1 C6 C5 22.6(5) . . . . ?
Ru1 O1 C6 C5 -99.0(4) 2 . . . ?
Ru1 O1 C6 C7 -101.6(4) . . . . ?
Ru1 O1 C6 C7 136.8(3) 2 . . . ?
N1 C5 C6 O1 -17.7(6) . . . . ?
C4 C5 C6 O1 165.4(4) . . . . ?
N1 C5 C6 C7 103.0(5) . . . . ?
C4 C5 C6 C7 -73.9(6) . . . . ?
O1 C6 C7 C8 -78.1(5) . . . . ?
C5 C6 C7 C8 158.7(4) . . . . ?
O1 C6 C7 C12 95.0(5) . . . . ?
C5 C6 C7 C12 -28.2(6) . . . . ?
C12 C7 C8 C9 -0.4(7) . . . . ?
C6 C7 C8 C9 172.9(5) . . . . ?
C7 C8 C9 C10 -0.1(8) . . . . ?
C8 C9 C10 C11 0.8(8) . . . . ?
C8 C9 C10 Br2 -179.5(4) . . . . ?
C9 C10 C11 C12 -0.8(8) . . . . ?
Br2 C10 C11 C12 179.4(4) . . . . ?
C8 C7 C12 C11 0.3(7) . . . . ?
C6 C7 C12 C11 -172.9(5) . . . . ?
C10 C11 C12 C7 0.3(8) . . . . ?
C14 Ru1 C13 O2 116(7) . . . . ?
O1 Ru1 C13 O2 -23(7) . . . . ?
O1 Ru1 C13 O2 -57(7) 2 . . . ?
N1 Ru1 C13 O2 -146(7) . . . . ?
Ru2 Ru1 C13 O2 23(7) . . . . ?
Ru1 Ru1 C13 O2 -25(7) 2 . . . ?
C13 Ru1 C14 O3 -28(17) . . . . ?
O1 Ru1 C14 O3 144(17) . . . . ?
O1 Ru1 C14 O3 71(18) 2 . . . ?
N1 Ru1 C14 O3 -139(17) . . . . ?
Ru2 Ru1 C14 O3 63(17) . . . . ?
Ru1 Ru1 C14 O3 108(17) 2 . . . ?
C16 Ru2 C15 O4 -50(11) 2 . . . ?
C16 Ru2 C15 O4 50(11) . . . . ?
C15 Ru2 C15 O4 180(100) 2 . . . ?
Ru1 Ru2 C15 O4 146(11) 2 . . . ?
Ru1 Ru2 C15 O4 -146(11) . . . . ?
C16 Ru2 C16 O5 -132(38) 2 . . . ?
C15 Ru2 C16 O5 -35(37) 2 . . . ?
C15 Ru2 C16 O5 134(37) . . . . ?
Ru1 Ru2 C16 O5 49(37) 2 . . . ?
Ru1 Ru2 C16 O5 47(38) . . . . ?
